data_1563520
loop_
_publ_author_name
'Lei, Xiao-Wu'
'Hu, Chun-Li'
'Mao, Jiang-Gao'

_publ_section_title
;
 Syntheses and crystal structures of RE3MnSn5&#x2212;x (RE=Tm, Lu) with 3D
 Mn--Sn framework
;
_journal_issue 9
_journal_name_full 'Journal of Solid State Chemistry'
_journal_page_first 2032
_journal_page_last 2039
_journal_paper_doi 10.1016/j.jssc.2010.07.003
_journal_volume 183
_journal_year 2010
_chemical_formula_sum 'Mn Sn4.71 Tm3'
_chemical_formula_weight 1120.76
_space_group_IT_number 62
_space_group_name_Hall '-P 2ac 2n'
_space_group_name_H-M_alt 'P n m a'
_symmetry_cell_setting orthorhombic
_symmetry_space_group_name_H-M 'P n m a'
_atom_sites_solution_hydrogens .
_atom_sites_solution_primary direct
_atom_sites_solution_secondary difmap
_cell_angle_alpha 90.00
_cell_angle_beta 90.00
_cell_angle_gamma 90.00
_cell_formula_units_Z 8
_cell_length_a 18.4494(12)
_cell_length_b 6.0128(4)
_cell_length_c 14.9328(8)
_cell_measurement_temperature 293(2)
_cell_volume 1656.53(18)
_computing_cell_refinement 'CrystalClear (Rigaku Corp., 2000)'
_computing_data_collection 'CrystalClear (Rigaku Corp., 2000)'
_computing_data_reduction 'CrystalClear (Rigaku Corp., 2000)'
_computing_structure_refinement 'SHELXL-97 (Sheldrick, 1997)'
_computing_structure_solution 'SHELXS-97 (Sheldrick, 1990)'
_diffrn_ambient_temperature 293(2)
_diffrn_detector_area_resol_mean 14.6306
_diffrn_measured_fraction_theta_full 0.996
_diffrn_measured_fraction_theta_max 0.996
_diffrn_measurement_device_type 'Mercury70 (2x2 bin mode)'
_diffrn_measurement_method CCD_Profile_fitting
_diffrn_radiation_monochromator graphite
_diffrn_radiation_source 'fine-focus sealed tube'
_diffrn_radiation_type MoK\a
_diffrn_radiation_wavelength 0.71073
_diffrn_reflns_av_R_equivalents 0.0408
_diffrn_reflns_av_sigmaI/netI 0.0283
_diffrn_reflns_limit_h_max 23
_diffrn_reflns_limit_h_min -23
_diffrn_reflns_limit_k_max 7
_diffrn_reflns_limit_k_min -7
_diffrn_reflns_limit_l_max 19
_diffrn_reflns_limit_l_min -16
_diffrn_reflns_number 12462
_diffrn_reflns_theta_full 27.48
_diffrn_reflns_theta_max 27.48
_diffrn_reflns_theta_min 2.21
_exptl_absorpt_coefficient_mu 47.085
_exptl_absorpt_correction_T_max 1.0000
_exptl_absorpt_correction_T_min 0.2666
_exptl_absorpt_correction_type multi-scan
_exptl_crystal_colour White
_exptl_crystal_density_diffrn 8.988
_exptl_crystal_density_method 'not measured'
_exptl_crystal_description Prism
_exptl_crystal_F_000 3740
_exptl_crystal_size_max 0.2200
_exptl_crystal_size_mid 0.0600
_exptl_crystal_size_min 0.0500
_refine_diff_density_max 2.949
_refine_diff_density_min -2.213
_refine_diff_density_rms 0.420
_refine_ls_extinction_method SHELXL
_refine_ls_goodness_of_fit_ref 1.155
_refine_ls_hydrogen_treatment none
_refine_ls_matrix_type full
_refine_ls_number_parameters 102
_refine_ls_number_reflns 2069
_refine_ls_number_restraints 0
_refine_ls_restrained_S_all 1.155
_refine_ls_R_factor_all 0.0274
_refine_ls_R_factor_gt 0.0255
_refine_ls_shift/su_max 0.001
_refine_ls_shift/su_mean 0.000
_refine_ls_structure_factor_coef Fsqd
_refine_ls_weighting_details 'calc w=1/[\s^2^(Fo^2^)+(0.0202P)^2^+13.6717P] where P=(Fo^2^+2Fc^2^)/3'
_refine_ls_weighting_scheme calc
_refine_ls_wR_factor_gt 0.0539
_refine_ls_wR_factor_ref 0.0548
_reflns_number_gt 1972
_reflns_number_total 2069
_reflns_threshold_expression >2sigma(I)
_cod_data_source_file JSSC-2010-183-2032.CIF
_cod_data_source_block Tm3MnSn4.71
_cod_depositor_comments
;
The following automatic conversions were performed:

data item '_exptl_absorpt_correction_type' value 'Multi-scan' was
changed to 'multi-scan' in accordance with the built-in table derived
from the CIF Core dictionary named 'cif_core.dic' version 2.4.5 last
updated on 2014-11-21.

Automatic conversion script
Id: cif_fix_values 8369 2020-08-20 11:38:08Z andrius 
;
_cod_original_sg_symbol_H-M Pnma
_cod_database_code 1563520

loop_
_symmetry_equiv_pos_as_xyz
'x, y, z'
'-x+1/2, -y, z+1/2'
'-x, y+1/2, -z'
'x+1/2, -y+1/2, -z+1/2'
'-x, -y, -z'
'x-1/2, y, -z-1/2'
'x, -y-1/2, z'
'-x-1/2, y-1/2, z-1/2'

loop_
_atom_site_label
_atom_site_type_symbol
_atom_site_fract_x
_atom_site_fract_y
_atom_site_fract_z
_atom_site_U_iso_or_equiv
_atom_site_adp_type
_atom_site_occupancy
_atom_site_symmetry_multiplicity
_atom_site_calc_flag
_atom_site_refinement_flags
_atom_site_disorder_assembly
_atom_site_disorder_group
Tm1 Tm 0.84975(3) 0.2500 0.31762(3) 0.00563(11) Uani 1 2 d S . .
Tm2 Tm 0.94239(2) 0.7500 0.73764(3) 0.00595(11) Uani 1 2 d S . .
Tm3 Tm 0.71064(2) 0.2500 0.68153(3) 0.00526(11) Uani 1 2 d S . .
Tm4 Tm 0.93832(3) 0.7500 0.96933(3) 0.00737(12) Uani 1 2 d S . .
Tm5 Tm 0.96544(2) 0.7500 0.35041(3) 0.00577(11) Uani 1 2 d S . .
Tm6 Tm 0.82425(3) 0.2500 0.03002(3) 0.00816(12) Uani 1 2 d S . .
Mn1 Mn 0.68552(6) 0.4911(2) 0.33825(8) 0.0084(3) Uani 1 1 d . . .
Sn1 Sn 0.80538(4) 0.7500 0.38542(5) 0.00709(16) Uani 1 2 d S . .
Sn2 Sn 0.73459(4) 0.2500 0.48257(5) 0.00758(16) Uani 1 2 d S . .
Sn3 Sn 0.87805(4) 0.2500 0.70341(5) 0.00942(17) Uani 1 2 d S . .
Sn4 Sn 0.72051(4) 0.2500 0.18372(5) 0.00762(16) Uani 1 2 d S . .
Sn5 Sn 0.93342(6) 0.2500 0.88554(8) 0.0153(4) Uani 0.767(4) 2 d SP . .
Sn6 Sn 0.93438(3) 0.49567(9) 0.15874(3) 0.00588(12) Uani 1 1 d . . .
Sn7 Sn 0.86767(3) 0.50329(12) 0.53968(4) 0.0081(2) Uani 0.826(3) 1 d P . .
Sn8 Sn 0.98497(4) 0.2500 0.44247(5) 0.00838(16) Uani 1 2 d S . .

loop_
_atom_site_aniso_label
_atom_site_aniso_U_11
_atom_site_aniso_U_22
_atom_site_aniso_U_33
_atom_site_aniso_U_23
_atom_site_aniso_U_13
_atom_site_aniso_U_12
Tm1 0.0064(2) 0.0076(3) 0.0029(2) 0.000 0.00009(16) 0.000
Tm2 0.0057(2) 0.0095(3) 0.0027(2) 0.000 -0.00037(16) 0.000
Tm3 0.0061(2) 0.0081(3) 0.0015(2) 0.000 -0.00046(16) 0.000
Tm4 0.0100(2) 0.0106(3) 0.0015(2) 0.000 -0.00010(17) 0.000
Tm5 0.0057(2) 0.0082(3) 0.0034(2) 0.000 0.00050(17) 0.000
Tm6 0.0128(2) 0.0077(3) 0.0040(2) 0.000 -0.00396(18) 0.000
Mn1 0.0100(6) 0.0108(6) 0.0044(6) 0.0008(5) -0.0015(4) -0.0001(5)
Sn1 0.0052(3) 0.0135(4) 0.0025(3) 0.000 -0.0004(3) 0.000
Sn2 0.0082(3) 0.0135(4) 0.0011(3) 0.000 0.0001(3) 0.000
Sn3 0.0067(3) 0.0182(4) 0.0033(3) 0.000 0.0015(3) 0.000
Sn4 0.0075(3) 0.0127(4) 0.0027(3) 0.000 0.0004(3) 0.000
Sn5 0.0082(5) 0.0154(7) 0.0223(7) 0.000 -0.0075(4) 0.000
Sn6 0.0082(2) 0.0060(3) 0.0034(3) 0.0005(2) -0.00102(18) 0.00033(19)
Sn7 0.0101(3) 0.0107(4) 0.0034(3) 0.0008(3) -0.0010(2) 0.0005(3)
Sn8 0.0080(3) 0.0152(4) 0.0020(3) 0.000 0.0001(3) 0.000

loop_
_atom_type_symbol
_atom_type_description
_atom_type_scat_dispersion_real
_atom_type_scat_dispersion_imag
_atom_type_scat_source
Mn Mn 0.3368 0.7283 'International Tables Vol C Tables 4.2.6.8 and 6.1.1.4'
Sn Sn -0.6537 1.4246 'International Tables Vol C Tables 4.2.6.8 and 6.1.1.4'
Tm Tm -0.3139 5.2483 'International Tables Vol C Tables 4.2.6.8 and 6.1.1.4'

loop_
_geom_angle_atom_site_label_1
_geom_angle_atom_site_label_2
_geom_angle_atom_site_label_3
_geom_angle
_geom_angle_site_symmetry_1
_geom_angle_site_symmetry_3
Sn4 Tm1 Sn8 176.79(3) . .
Sn4 Tm1 Sn6 84.117(19) . 7_565
Sn8 Tm1 Sn6 93.036(19) . 7_565
Sn4 Tm1 Sn6 84.117(19) . .
Sn8 Tm1 Sn6 93.04(2) . .
Sn6 Tm1 Sn6 54.96(2) 7_565 .
Sn4 Tm1 Sn2 89.21(2) . .
Sn8 Tm1 Sn2 94.01(2) . .
Sn6 Tm1 Sn2 151.611(12) 7_565 .
Sn6 Tm1 Sn2 151.611(12) . .
Sn4 Tm1 Sn1 90.407(17) . 1_545
Sn8 Tm1 Sn1 90.869(16) . 1_545
Sn6 Tm1 Sn1 85.840(16) 7_565 1_545
Sn6 Tm1 Sn1 140.740(19) . 1_545
Sn2 Tm1 Sn1 66.597(14) . 1_545
Sn4 Tm1 Sn1 90.407(16) . .
Sn8 Tm1 Sn1 90.869(16) . .
Sn6 Tm1 Sn1 140.740(19) 7_565 .
Sn6 Tm1 Sn1 85.840(16) . .
Sn2 Tm1 Sn1 66.597(14) . .
Sn1 Tm1 Sn1 133.17(3) 1_545 .
Sn4 Tm1 Mn1 50.98(2) . 7_565
Sn8 Tm1 Mn1 131.68(3) . 7_565
Sn6 Tm1 Mn1 107.91(2) 7_565 7_565
Sn6 Tm1 Mn1 134.76(3) . 7_565
Sn2 Tm1 Mn1 49.01(2) . 7_565
Sn1 Tm1 Mn1 49.68(3) 1_545 7_565
Sn1 Tm1 Mn1 98.14(3) . 7_565
Sn4 Tm1 Mn1 50.98(2) . .
Sn8 Tm1 Mn1 131.68(3) . .
Sn6 Tm1 Mn1 134.76(3) 7_565 .
Sn6 Tm1 Mn1 107.91(2) . .
Sn2 Tm1 Mn1 49.01(2) . .
Sn1 Tm1 Mn1 98.14(3) 1_545 .
Sn1 Tm1 Mn1 49.68(3) . .
Mn1 Tm1 Mn1 50.90(4) 7_565 .
Sn4 Tm1 Tm5 121.620(11) . .
Sn8 Tm1 Tm5 57.420(10) . .
Sn6 Tm1 Tm5 100.989(17) 7_565 .
Sn6 Tm1 Tm5 56.269(13) . .
Sn2 Tm1 Tm5 105.970(13) . .
Sn1 Tm1 Tm5 147.61(2) 1_545 .
Sn1 Tm1 Tm5 50.280(14) . .
Mn1 Tm1 Tm5 148.30(2) 7_565 .
Mn1 Tm1 Tm5 98.98(2) . .
Sn4 Tm1 Tm5 121.620(11) . 1_545
Sn8 Tm1 Tm5 57.420(10) . 1_545
Sn6 Tm1 Tm5 56.269(13) 7_565 1_545
Sn6 Tm1 Tm5 100.989(17) . 1_545
Sn2 Tm1 Tm5 105.970(13) . 1_545
Sn1 Tm1 Tm5 50.280(14) 1_545 1_545
Sn1 Tm1 Tm5 147.61(2) . 1_545
Mn1 Tm1 Tm5 98.98(2) 7_565 1_545
Mn1 Tm1 Tm5 148.30(2) . 1_545
Tm5 Tm1 Tm5 107.862(17) . 1_545
Sn4 Tm1 Tm3 55.326(10) . 2_654
Sn8 Tm1 Tm3 123.751(10) . 2_654
Sn6 Tm1 Tm3 51.753(13) 7_565 2_654
Sn6 Tm1 Tm3 96.419(16) . 2_654
Sn2 Tm1 Tm3 102.340(14) . 2_654
Sn1 Tm1 Tm3 50.606(14) 1_545 2_654
Sn1 Tm1 Tm3 144.97(2) . 2_654
Mn1 Tm1 Tm3 56.28(2) 7_565 2_654
Mn1 Tm1 Tm3 97.21(3) . 2_654
Tm5 Tm1 Tm3 151.529(17) . 2_654
Tm5 Tm1 Tm3 66.342(10) 1_545 2_654
Sn8 Tm2 Sn4 101.49(2) 5_766 2_665
Sn8 Tm2 Sn6 96.82(2) 5_766 3_756
Sn4 Tm2 Sn6 146.280(16) 2_665 3_756
Sn8 Tm2 Sn6 96.82(2) 5_766 5_766
Sn4 Tm2 Sn6 146.280(16) 2_665 5_766
Sn6 Tm2 Sn6 56.48(2) 3_756 5_766
Sn8 Tm2 Mn1 139.54(3) 5_766 2_665
Sn4 Tm2 Mn1 53.13(3) 2_665 2_665
Sn6 Tm2 Mn1 121.79(3) 3_756 2_665
Sn6 Tm2 Mn1 95.25(3) 5_766 2_665
Sn8 Tm2 Mn1 139.54(3) 5_766 8_766
Sn4 Tm2 Mn1 53.13(3) 2_665 8_766
Sn6 Tm2 Mn1 95.25(3) 3_756 8_766
Sn6 Tm2 Mn1 121.79(3) 5_766 8_766
Mn1 Tm2 Mn1 54.78(5) 2_665 8_766
Sn8 Tm2 Sn3 91.258(17) 5_766 .
Sn4 Tm2 Sn3 66.997(14) 2_665 .
Sn6 Tm2 Sn3 140.924(19) 3_756 .
Sn6 Tm2 Sn3 84.657(17) 5_766 .
Mn1 Tm2 Sn3 51.70(3) 2_665 .
Mn1 Tm2 Sn3 103.03(3) 8_766 .
Sn8 Tm2 Sn3 91.258(17) 5_766 1_565
Sn4 Tm2 Sn3 66.997(14) 2_665 1_565
Sn6 Tm2 Sn3 84.657(17) 3_756 1_565
Sn6 Tm2 Sn3 140.92(2) 5_766 1_565
Mn1 Tm2 Sn3 103.03(3) 2_665 1_565
Mn1 Tm2 Sn3 51.70(3) 8_766 1_565
Sn3 Tm2 Sn3 133.48(3) . 1_565
Sn8 Tm2 Tm4 154.76(2) 5_766 .
Sn4 Tm2 Tm4 103.75(2) 2_665 .
Sn6 Tm2 Tm4 61.332(14) 3_756 .
Sn6 Tm2 Tm4 61.332(14) 5_766 .
Mn1 Tm2 Tm4 60.46(2) 2_665 .
Mn1 Tm2 Tm4 60.46(2) 8_766 .
Sn3 Tm2 Tm4 98.529(16) . .
Sn3 Tm2 Tm4 98.529(16) 1_565 .
Sn8 Tm2 Sn7 55.472(18) 5_766 .
Sn4 Tm2 Sn7 54.192(17) 2_665 .
Sn6 Tm2 Sn7 152.25(2) 3_756 .
Sn6 Tm2 Sn7 119.551(17) 5_766 .
Mn1 Tm2 Sn7 85.11(3) 2_665 .
Mn1 Tm2 Sn7 107.20(3) 8_766 .
Sn3 Tm2 Sn7 49.552(18) . .
Sn3 Tm2 Sn7 96.43(2) 1_565 .
Tm4 Tm2 Sn7 144.731(16) . .
Sn8 Tm2 Sn7 55.472(18) 5_766 7_575
Sn4 Tm2 Sn7 54.192(17) 2_665 7_575
Sn6 Tm2 Sn7 119.551(17) 3_756 7_575
Sn6 Tm2 Sn7 152.25(2) 5_766 7_575
Mn1 Tm2 Sn7 107.20(3) 2_665 7_575
Mn1 Tm2 Sn7 85.11(3) 8_766 7_575
Sn3 Tm2 Sn7 96.43(2) . 7_575
Sn3 Tm2 Sn7 49.552(18) 1_565 7_575
Tm4 Tm2 Sn7 144.731(16) . 7_575
Sn7 Tm2 Sn7 48.91(2) . 7_575
Sn8 Tm2 Tm5 58.423(10) 5_766 5_776
Sn4 Tm2 Tm5 110.635(13) 2_665 5_776
Sn6 Tm2 Tm5 57.064(13) 3_756 5_776
Sn6 Tm2 Tm5 103.068(17) 5_766 5_776
Mn1 Tm2 Tm5 152.69(3) 2_665 5_776
Mn1 Tm2 Tm5 98.05(2) 8_766 5_776
Sn3 Tm2 Tm5 149.17(2) . 5_776
Sn3 Tm2 Tm5 50.505(14) 1_565 5_776
Tm4 Tm2 Tm5 111.448(12) . 5_776
Sn7 Tm2 Tm5 102.726(17) . 5_776
Sn7 Tm2 Tm5 63.048(14) 7_575 5_776
Sn2 Tm3 Sn1 177.08(3) . 2_665
Sn2 Tm3 Sn6 91.055(19) . 8_756
Sn1 Tm3 Sn6 91.482(19) 2_665 8_756
Sn2 Tm3 Sn6 91.055(19) . 2_665
Sn1 Tm3 Sn6 91.482(19) 2_665 2_665
Sn6 Tm3 Sn6 59.11(2) 8_756 2_665
Sn2 Tm3 Sn3 87.58(2) . .
Sn1 Tm3 Sn3 89.51(2) 2_665 .
Sn6 Tm3 Sn3 150.425(11) 8_756 .
Sn6 Tm3 Sn3 150.425(11) 2_665 .
Sn2 Tm3 Sn4 87.288(16) . 2_665
Sn1 Tm3 Sn4 91.581(16) 2_665 2_665
Sn6 Tm3 Sn4 142.30(2) 8_756 2_665
Sn6 Tm3 Sn4 83.258(17) 2_665 2_665
Sn3 Tm3 Sn4 67.166(15) . 2_665
Sn2 Tm3 Sn4 87.288(16) . 2_655
Sn1 Tm3 Sn4 91.581(16) 2_665 2_655
Sn6 Tm3 Sn4 83.258(17) 8_756 2_655
Sn6 Tm3 Sn4 142.30(2) 2_665 2_655
Sn3 Tm3 Sn4 67.166(15) . 2_655
Sn4 Tm3 Sn4 134.18(3) 2_665 2_655
Sn2 Tm3 Mn1 126.70(3) . 2_665
Sn1 Tm3 Mn1 50.92(2) 2_665 2_665
Sn6 Tm3 Mn1 141.93(3) 8_756 2_665
Sn6 Tm3 Mn1 109.62(2) 2_665 2_665
Sn3 Tm3 Mn1 50.77(2) . 2_665
Sn4 Tm3 Mn1 49.63(3) 2_665 2_665
Sn4 Tm3 Mn1 101.27(3) 2_655 2_665
Sn2 Tm3 Mn1 126.70(3) . 8_756
Sn1 Tm3 Mn1 50.92(2) 2_665 8_756
Sn6 Tm3 Mn1 109.62(2) 8_756 8_756
Sn6 Tm3 Mn1 141.93(3) 2_665 8_756
Sn3 Tm3 Mn1 50.77(2) . 8_756
Sn4 Tm3 Mn1 101.27(3) 2_665 8_756
Sn4 Tm3 Mn1 49.63(3) 2_655 8_756
Mn1 Tm3 Mn1 54.48(4) 2_665 8_756
Sn2 Tm3 Tm1 124.941(10) . 2_665
Sn1 Tm3 Tm1 55.859(9) 2_665 2_665
Sn6 Tm3 Tm1 101.309(17) 8_756 2_665
Sn6 Tm3 Tm1 54.187(13) 2_665 2_665
Sn3 Tm3 Tm1 103.624(14) . 2_665
Sn4 Tm3 Tm1 51.635(14) 2_665 2_665
Sn4 Tm3 Tm1 146.965(19) 2_655 2_665
Mn1 Tm3 Tm1 55.56(2) 2_665 2_665
Mn1 Tm3 Tm1 99.17(2) 8_756 2_665
Sn2 Tm3 Tm1 124.941(10) . 2_655
Sn1 Tm3 Tm1 55.859(9) 2_665 2_655
Sn6 Tm3 Tm1 54.187(13) 8_756 2_655
Sn6 Tm3 Tm1 101.309(17) 2_665 2_655
Sn3 Tm3 Tm1 103.624(14) . 2_655
Sn4 Tm3 Tm1 146.965(19) 2_665 2_655
Sn4 Tm3 Tm1 51.635(14) 2_655 2_655
Mn1 Tm3 Tm1 99.17(2) 2_665 2_655
Mn1 Tm3 Tm1 55.56(2) 8_756 2_655
Tm1 Tm3 Tm1 104.742(16) 2_665 2_655
Sn2 Tm3 Tm6 55.846(10) . 2_655
Sn1 Tm3 Tm6 125.002(10) 2_665 2_655
Sn6 Tm3 Tm6 53.198(13) 8_756 2_655
Sn6 Tm3 Tm6 100.245(17) 2_665 2_655
Sn3 Tm3 Tm6 103.301(14) . 2_655
Sn4 Tm3 Tm6 142.849(19) 2_665 2_655
Sn4 Tm3 Tm6 49.167(14) 2_655 2_655
Mn1 Tm3 Tm6 149.68(2) 2_665 2_655
Mn1 Tm3 Tm6 98.18(2) 8_756 2_655
Tm1 Tm3 Tm6 153.069(17) 2_665 2_655
Tm1 Tm3 Tm6 69.149(10) 2_655 2_655
Sn2 Tm4 Sn5 133.97(3) 2_665 5_767
Sn2 Tm4 Sn6 85.586(18) 2_665 7_576
Sn5 Tm4 Sn6 54.74(2) 5_767 7_576
Sn2 Tm4 Sn6 85.586(18) 2_665 1_556
Sn5 Tm4 Sn6 54.74(2) 5_767 1_556
Sn6 Tm4 Sn6 56.78(2) 7_576 1_556
Sn2 Tm4 Sn5 89.78(2) 2_665 .
Sn5 Tm4 Sn5 106.25(2) 5_767 .
Sn6 Tm4 Sn5 140.89(3) 7_576 .
Sn6 Tm4 Sn5 84.17(2) 1_556 .
Sn2 Tm4 Sn5 89.78(2) 2_665 1_565
Sn5 Tm4 Sn5 106.25(2) 5_767 1_565
Sn6 Tm4 Sn5 84.17(2) 7_576 1_565
Sn6 Tm4 Sn5 140.89(3) 1_556 1_565
Sn5 Tm4 Sn5 134.70(4) . 1_565
Sn2 Tm4 Mn1 49.72(2) 2_665 2_665
Sn5 Tm4 Mn1 154.21(2) 5_767 2_665
Sn6 Tm4 Mn1 134.94(3) 7_576 2_665
Sn6 Tm4 Mn1 107.08(2) 1_556 2_665
Sn5 Tm4 Mn1 49.86(3) . 2_665
Sn5 Tm4 Mn1 99.00(3) 1_565 2_665
Sn2 Tm4 Mn1 49.72(2) 2_665 8_766
Sn5 Tm4 Mn1 154.21(2) 5_767 8_766
Sn6 Tm4 Mn1 107.08(2) 7_576 8_766
Sn6 Tm4 Mn1 134.94(3) 1_556 8_766
Sn5 Tm4 Mn1 99.00(3) . 8_766
Sn5 Tm4 Mn1 49.86(3) 1_565 8_766
Mn1 Tm4 Mn1 51.45(4) 2_665 8_766
Sn2 Tm4 Sn6 136.951(18) 2_665 3_756
Sn5 Tm4 Sn6 82.49(2) 5_767 3_756
Sn6 Tm4 Sn6 107.842(14) 7_576 3_756
Sn6 Tm4 Sn6 136.323(16) 1_556 3_756
Sn5 Tm4 Sn6 101.88(3) . 3_756
Sn5 Tm4 Sn6 52.90(2) 1_565 3_756
Mn1 Tm4 Sn6 109.54(3) 2_665 3_756
Mn1 Tm4 Sn6 87.36(2) 8_766 3_756
Sn2 Tm4 Sn6 136.951(18) 2_665 5_766
Sn5 Tm4 Sn6 82.49(2) 5_767 5_766
Sn6 Tm4 Sn6 136.323(16) 7_576 5_766
Sn6 Tm4 Sn6 107.842(14) 1_556 5_766
Sn5 Tm4 Sn6 52.90(2) . 5_766
Sn5 Tm4 Sn6 101.88(3) 1_565 5_766
Mn1 Tm4 Sn6 87.36(2) 2_665 5_766
Mn1 Tm4 Sn6 109.54(3) 8_766 5_766
Sn6 Tm4 Sn6 52.00(2) 3_756 5_766
Sn2 Tm4 Tm2 94.791(19) 2_665 .
Sn5 Tm4 Tm2 131.24(3) 5_767 .
Sn6 Tm4 Tm2 151.609(11) 7_576 .
Sn6 Tm4 Tm2 151.609(11) 1_556 .
Sn5 Tm4 Tm2 67.46(2) . .
Sn5 Tm4 Tm2 67.46(2) 1_565 .
Mn1 Tm4 Tm2 55.17(2) 2_665 .
Mn1 Tm4 Tm2 55.17(2) 8_766 .
Sn6 Tm4 Tm2 54.374(13) 3_756 .
Sn6 Tm4 Tm2 54.374(13) 5_766 .
Sn2 Tm4 Tm6 55.216(10) 2_665 1_556
Sn5 Tm4 Tm6 104.395(17) 5_767 1_556
Sn6 Tm4 Tm6 98.902(17) 7_576 1_556
Sn6 Tm4 Tm6 53.015(13) 1_556 1_556
Sn5 Tm4 Tm6 48.90(2) . 1_556
Sn5 Tm4 Tm6 144.16(2) 1_565 1_556
Mn1 Tm4 Tm6 54.16(2) 2_665 1_556
Mn1 Tm4 Tm6 96.02(3) 8_766 1_556
Sn6 Tm4 Tm6 150.778(15) 3_756 1_556
Sn6 Tm4 Tm6 100.105(12) 5_766 1_556
Tm2 Tm4 Tm6 104.584(12) . 1_556
Sn3 Tm5 Sn1 174.49(3) 5_766 .
Sn3 Tm5 Sn8 89.07(2) 5_766 5_766
Sn1 Tm5 Sn8 96.44(2) . 5_766
Sn3 Tm5 Sn6 86.253(19) 5_766 .
Sn1 Tm5 Sn6 88.866(19) . .
Sn8 Tm5 Sn6 151.910(11) 5_766 .
Sn3 Tm5 Sn6 86.253(19) 5_766 7_575
Sn1 Tm5 Sn6 88.866(19) . 7_575
Sn8 Tm5 Sn6 151.910(11) 5_766 7_575
Sn6 Tm5 Sn6 55.30(2) . 7_575
Sn3 Tm5 Sn8 90.369(16) 5_766 1_565
Sn1 Tm5 Sn8 91.985(16) . 1_565
Sn8 Tm5 Sn8 64.712(14) 5_766 1_565
Sn6 Tm5 Sn8 142.890(19) . 1_565
Sn6 Tm5 Sn8 87.614(16) 7_575 1_565
Sn3 Tm5 Sn8 90.369(16) 5_766 .
Sn1 Tm5 Sn8 91.985(16) . .
Sn8 Tm5 Sn8 64.712(14) 5_766 .
Sn6 Tm5 Sn8 87.614(16) . .
Sn6 Tm5 Sn8 142.890(19) 7_575 .
Sn8 Tm5 Sn8 129.40(3) 1_565 .
Sn3 Tm5 Tm2 57.406(10) 5_766 5_776
Sn1 Tm5 Tm2 121.006(11) . 5_776
Sn8 Tm5 Tm2 102.157(14) 5_766 5_776
Sn6 Tm5 Tm2 98.541(16) . 5_776
Sn6 Tm5 Tm2 52.665(13) 7_575 5_776
Sn8 Tm5 Tm2 50.342(14) 1_565 5_776
Sn8 Tm5 Tm2 146.37(2) . 5_776
Sn3 Tm5 Tm2 57.406(10) 5_766 5_766
Sn1 Tm5 Tm2 121.006(11) . 5_766
Sn8 Tm5 Tm2 102.157(14) 5_766 5_766
Sn6 Tm5 Tm2 52.665(13) . 5_766
Sn6 Tm5 Tm2 98.541(16) 7_575 5_766
Sn8 Tm5 Tm2 146.37(2) 1_565 5_766
Sn8 Tm5 Tm2 50.342(14) . 5_766
Tm2 Tm5 Tm2 108.869(17) 5_776 5_766
Sn3 Tm5 Tm1 121.169(11) 5_766 .
Sn1 Tm5 Tm1 57.172(10) . .
Sn8 Tm5 Tm1 106.799(13) 5_766 .
Sn6 Tm5 Tm1 53.898(13) . .
Sn6 Tm5 Tm1 99.265(16) 7_575 .
Sn8 Tm5 Tm1 147.93(2) 1_565 .
Sn8 Tm5 Tm1 52.109(14) . .
Tm2 Tm5 Tm1 151.016(17) 5_776 .
Tm2 Tm5 Tm1 63.878(10) 5_766 .
Sn3 Tm5 Tm1 121.169(11) 5_766 1_565
Sn1 Tm5 Tm1 57.172(10) . 1_565
Sn8 Tm5 Tm1 106.799(13) 5_766 1_565
Sn6 Tm5 Tm1 99.265(16) . 1_565
Sn6 Tm5 Tm1 53.899(13) 7_575 1_565
Sn8 Tm5 Tm1 52.109(14) 1_565 1_565
Sn8 Tm5 Tm1 147.93(2) . 1_565
Tm2 Tm5 Tm1 63.878(10) 5_776 1_565
Tm2 Tm5 Tm1 151.016(17) 5_766 1_565
Tm1 Tm5 Tm1 107.862(17) . 1_565
Sn5 Tm6 Sn4 176.79(3) 1_554 .
Sn5 Tm6 Sn6 90.34(2) 1_554 .
Sn4 Tm6 Sn6 86.83(2) . .
Sn5 Tm6 Sn6 90.34(2) 1_554 7_565
Sn4 Tm6 Sn6 86.83(2) . 7_565
Sn6 Tm6 Sn6 55.68(2) . 7_565
Sn5 Tm6 Sn1 90.95(3) 1_554 2_664
Sn4 Tm6 Sn1 92.25(2) . 2_664
Sn6 Tm6 Sn1 152.130(11) . 2_664
Sn6 Tm6 Sn1 152.130(11) 7_565 2_664
Sn5 Tm6 Mn1 52.88(3) 1_554 8_755
Sn4 Tm6 Mn1 129.67(3) . 8_755
Sn6 Tm6 Mn1 142.31(3) . 8_755
Sn6 Tm6 Mn1 110.23(3) 7_565 8_755
Sn1 Tm6 Mn1 51.04(2) 2_664 8_755
Sn5 Tm6 Mn1 52.88(3) 1_554 2_664
Sn4 Tm6 Mn1 129.67(3) . 2_664
Sn6 Tm6 Mn1 110.23(3) . 2_664
Sn6 Tm6 Mn1 142.31(3) 7_565 2_664
Sn1 Tm6 Mn1 51.04(2) 2_664 2_664
Mn1 Tm6 Mn1 56.97(5) 8_755 2_664
Sn5 Tm6 Sn2 93.905(18) 1_554 2_654
Sn4 Tm6 Sn2 87.353(17) . 2_654
Sn6 Tm6 Sn2 140.657(19) . 2_654
Sn6 Tm6 Sn2 85.163(16) 7_565 2_654
Sn1 Tm6 Sn2 66.973(14) 2_664 2_654
Mn1 Tm6 Sn2 49.75(3) 8_755 2_654
Mn1 Tm6 Sn2 103.29(3) 2_664 2_654
Sn5 Tm6 Sn2 93.905(18) 1_554 2_664
Sn4 Tm6 Sn2 87.353(17) . 2_664
Sn6 Tm6 Sn2 85.163(16) . 2_664
Sn6 Tm6 Sn2 140.657(19) 7_565 2_664
Sn1 Tm6 Sn2 66.973(14) 2_664 2_664
Mn1 Tm6 Sn2 103.29(3) 8_755 2_664
Mn1 Tm6 Sn2 49.75(3) 2_664 2_664
Sn2 Tm6 Sn2 133.35(3) 2_654 2_664
Sn5 Tm6 Tm4 56.278(11) 1_554 1_554
Sn4 Tm6 Tm4 122.730(11) . 1_554
Sn6 Tm6 Tm4 54.315(13) . 1_554
Sn6 Tm6 Tm4 99.181(17) 7_565 1_554
Sn1 Tm6 Tm4 104.628(14) 2_664 1_554
Mn1 Tm6 Tm4 101.52(3) 8_755 1_554
Mn1 Tm6 Tm4 56.02(2) 2_664 1_554
Sn2 Tm6 Tm4 149.66(2) 2_654 1_554
Sn2 Tm6 Tm4 53.301(14) 2_664 1_554
Sn5 Tm6 Tm4 56.278(11) 1_554 1_544
Sn4 Tm6 Tm4 122.730(11) . 1_544
Sn6 Tm6 Tm4 99.181(17) . 1_544
Sn6 Tm6 Tm4 54.315(13) 7_565 1_544
Sn1 Tm6 Tm4 104.628(14) 2_664 1_544
Mn1 Tm6 Tm4 56.02(2) 8_755 1_544
Mn1 Tm6 Tm4 101.52(3) 2_664 1_544
Sn2 Tm6 Tm4 53.301(14) 2_654 1_544
Sn2 Tm6 Tm4 149.66(2) 2_664 1_544
Tm4 Tm6 Tm4 105.377(17) 1_554 1_544
Sn5 Tm6 Tm3 123.253(12) 1_554 2_664
Sn4 Tm6 Tm3 55.723(10) . 2_664
Sn6 Tm6 Tm3 51.710(13) . 2_664
Sn6 Tm6 Tm3 96.660(16) 7_565 2_664
Sn1 Tm6 Tm3 105.783(14) 2_664 2_664
Mn1 Tm6 Tm3 152.40(3) 8_755 2_664
Mn1 Tm6 Tm3 97.76(2) 2_664 2_664
Sn2 Tm6 Tm3 142.71(2) 2_654 2_664
Sn2 Tm6 Tm3 49.392(14) 2_664 2_664
Tm4 Tm6 Tm3 67.020(10) 1_554 2_664
Tm4 Tm6 Tm3 149.588(17) 1_544 2_664
Sn2 Mn1 Sn5 110.84(5) . 2_664
Sn2 Mn1 Sn1 80.54(4) . .
Sn5 Mn1 Sn1 104.38(5) 2_664 .
Sn2 Mn1 Sn4 107.28(5) . .
Sn5 Mn1 Sn4 132.90(5) 2_664 .
Sn1 Mn1 Sn4 108.28(4) . .
Sn2 Mn1 Sn3 173.46(5) . 2_664
Sn5 Mn1 Sn3 62.70(4) 2_664 2_664
Sn1 Mn1 Sn3 101.70(4) . 2_664
Sn4 Mn1 Sn3 77.99(3) . 2_664
Sn2 Mn1 Mn1 58.20(3) . 7_565
Sn5 Mn1 Mn1 124.04(3) 2_664 7_565
Sn1 Mn1 Mn1 123.86(3) . 7_565
Sn4 Mn1 Mn1 58.83(3) . 7_565
Sn3 Mn1 Mn1 123.75(3) 2_664 7_565
Sn2 Mn1 Mn1 121.80(3) . 7_575
Sn5 Mn1 Mn1 55.96(3) 2_664 7_575
Sn1 Mn1 Mn1 56.14(3) . 7_575
Sn4 Mn1 Mn1 121.17(3) . 7_575
Sn3 Mn1 Mn1 56.25(3) 2_664 7_575
Mn1 Mn1 Mn1 180.0 7_565 7_575
Sn2 Mn1 Tm2 112.19(4) . 2_664
Sn5 Mn1 Tm2 77.74(4) 2_664 2_664
Sn1 Mn1 Tm2 165.72(5) . 2_664
Sn4 Mn1 Tm2 62.72(3) . 2_664
Sn3 Mn1 Tm2 66.39(3) 2_664 2_664
Mn1 Mn1 Tm2 62.61(2) 7_565 2_664
Mn1 Mn1 Tm2 117.39(2) 7_575 2_664
Sn2 Mn1 Tm6 65.30(3) . 2_665
Sn5 Mn1 Tm6 57.78(3) 2_664 2_665
Sn1 Mn1 Tm6 63.70(3) . 2_665
Sn4 Mn1 Tm6 169.23(5) . 2_665
Sn3 Mn1 Tm6 110.01(4) 2_664 2_665
Mn1 Mn1 Tm6 118.49(2) 7_565 2_665
Mn1 Mn1 Tm6 61.51(2) 7_575 2_665
Tm2 Mn1 Tm6 126.61(4) 2_664 2_665
Sn2 Mn1 Tm4 62.43(3) . 2_664
Sn5 Mn1 Tm4 63.54(3) 2_664 2_664
Sn1 Mn1 Tm4 129.45(4) . 2_664
Sn4 Mn1 Tm4 114.58(4) . 2_664
Sn3 Mn1 Tm4 112.08(4) 2_664 2_664
Mn1 Mn1 Tm4 64.28(2) 7_565 2_664
Mn1 Mn1 Tm4 115.72(2) 7_575 2_664
Tm2 Mn1 Tm4 64.37(3) 2_664 2_664
Tm6 Mn1 Tm4 69.82(3) 2_665 2_664
Sn2 Mn1 Tm1 63.22(3) . .
Sn5 Mn1 Tm1 166.50(5) 2_664 .
Sn1 Mn1 Tm1 63.36(3) . .
Sn4 Mn1 Tm1 59.68(3) . .
Sn3 Mn1 Tm1 123.30(4) 2_664 .
Mn1 Mn1 Tm1 64.55(2) 7_565 .
Mn1 Mn1 Tm1 115.45(2) 7_575 .
Tm2 Mn1 Tm1 115.57(4) 2_664 .
Tm6 Mn1 Tm1 109.55(3) 2_665 .
Tm4 Mn1 Tm1 118.79(4) 2_664 .
Sn2 Mn1 Tm3 126.50(4) . 2_664
Sn5 Mn1 Tm3 111.27(4) 2_664 2_664
Sn1 Mn1 Tm3 58.18(3) . 2_664
Sn4 Mn1 Tm3 62.62(3) . 2_664
Sn3 Mn1 Tm3 59.14(3) 2_664 2_664
Mn1 Mn1 Tm3 117.24(2) 7_565 2_664
Mn1 Mn1 Tm3 62.76(2) 7_575 2_664
Tm2 Mn1 Tm3 107.72(3) 2_664 2_664
Tm6 Mn1 Tm3 114.60(4) 2_665 2_664
Tm4 Mn1 Tm3 170.83(4) 2_664 2_664
Tm1 Mn1 Tm3 68.16(2) . 2_664
Mn1 Sn1 Mn1 67.71(5) . 7_575
Mn1 Sn1 Sn7 141.23(4) . 7_575
Mn1 Sn1 Sn7 102.90(3) 7_575 7_575
Mn1 Sn1 Sn7 102.90(3) . .
Mn1 Sn1 Sn7 141.23(4) 7_575 .
Sn7 Sn1 Sn7 59.90(3) 7_575 .
Mn1 Sn1 Tm5 137.32(3) . .
Mn1 Sn1 Tm5 137.32(3) 7_575 .
Sn7 Sn1 Tm5 75.77(2) 7_575 .
Sn7 Sn1 Tm5 75.77(2) . .
Mn1 Sn1 Tm3 70.89(3) . 2_664
Mn1 Sn1 Tm3 70.89(3) 7_575 2_664
Sn7 Sn1 Tm3 144.00(2) 7_575 2_664
Sn7 Sn1 Tm3 144.00(2) . 2_664
Tm5 Sn1 Tm3 85.50(2) . 2_664
Mn1 Sn1 Tm6 65.27(3) . 2_665
Mn1 Sn1 Tm6 65.27(3) 7_575 2_665
Sn7 Sn1 Tm6 76.56(2) 7_575 2_665
Sn7 Sn1 Tm6 76.56(2) . 2_665
Tm5 Sn1 Tm6 147.96(3) . 2_665
Tm3 Sn1 Tm6 126.53(3) 2_664 2_665
Mn1 Sn1 Tm1 66.96(3) . .
Mn1 Sn1 Tm1 129.13(3) 7_575 .
Sn7 Sn1 Tm1 126.95(3) 7_575 .
Sn7 Sn1 Tm1 71.625(17) . .
Tm5 Sn1 Tm1 72.548(15) . .
Tm3 Sn1 Tm1 73.535(15) 2_664 .
Tm6 Sn1 Tm1 113.113(14) 2_665 .
Mn1 Sn1 Tm1 129.13(3) . 1_565
Mn1 Sn1 Tm1 66.96(3) 7_575 1_565
Sn7 Sn1 Tm1 71.625(17) 7_575 1_565
Sn7 Sn1 Tm1 126.95(3) . 1_565
Tm5 Sn1 Tm1 72.548(15) . 1_565
Tm3 Sn1 Tm1 73.535(15) 2_664 1_565
Tm6 Sn1 Tm1 113.112(14) 2_665 1_565
Tm1 Sn1 Tm1 133.17(3) . 1_565
Mn1 Sn2 Mn1 63.60(5) 7_565 .
Mn1 Sn2 Tm3 136.60(3) 7_565 .
Mn1 Sn2 Tm3 136.60(3) . .
Mn1 Sn2 Sn7 139.16(4) 7_565 .
Mn1 Sn2 Sn7 102.93(3) . .
Tm3 Sn2 Sn7 80.79(2) . .
Mn1 Sn2 Sn7 102.93(3) 7_565 7_565
Mn1 Sn2 Sn7 139.16(4) . 7_565
Tm3 Sn2 Sn7 80.79(2) . 7_565
Sn7 Sn2 Sn7 60.74(3) . 7_565
Mn1 Sn2 Tm4 67.85(3) 7_565 2_664
Mn1 Sn2 Tm4 67.85(3) . 2_664
Tm3 Sn2 Tm4 85.09(2) . 2_664
Sn7 Sn2 Tm4 146.199(19) . 2_664
Sn7 Sn2 Tm4 146.199(19) 7_565 2_664
Mn1 Sn2 Tm1 67.77(3) 7_565 .
Mn1 Sn2 Tm1 67.77(3) . .
Tm3 Sn2 Tm1 147.68(3) . .
Sn7 Sn2 Tm1 71.46(2) . .
Sn7 Sn2 Tm1 71.46(2) 7_565 .
Tm4 Sn2 Tm1 127.23(3) 2_664 .
Mn1 Sn2 Tm6 64.94(3) 7_565 2_655
Mn1 Sn2 Tm6 122.98(4) . 2_655
Tm3 Sn2 Tm6 74.761(15) . 2_655
Sn7 Sn2 Tm6 132.32(3) . 2_655
Sn7 Sn2 Tm6 75.213(17) 7_565 2_655
Tm4 Sn2 Tm6 71.483(15) 2_664 2_655
Tm1 Sn2 Tm6 112.363(14) . 2_655
Mn1 Sn2 Tm6 122.98(4) 7_565 2_665
Mn1 Sn2 Tm6 64.94(3) . 2_665
Tm3 Sn2 Tm6 74.761(15) . 2_665
Sn7 Sn2 Tm6 75.213(17) . 2_665
Sn7 Sn2 Tm6 132.32(3) 7_565 2_665
Tm4 Sn2 Tm6 71.483(15) 2_664 2_665
Tm1 Sn2 Tm6 112.363(14) . 2_665
Tm6 Sn2 Tm6 133.35(3) 2_655 2_665
Mn1 Sn3 Mn1 67.50(5) 2_665 8_756
Mn1 Sn3 Sn7 150.91(4) 2_665 7_565
Mn1 Sn3 Sn7 106.72(3) 8_756 7_565
Mn1 Sn3 Sn7 106.72(3) 2_665 .
Mn1 Sn3 Sn7 150.91(4) 8_756 .
Sn7 Sn3 Sn7 63.68(3) 7_565 .
Mn1 Sn3 Sn5 58.30(3) 2_665 .
Mn1 Sn3 Sn5 58.30(3) 8_756 .
Sn7 Sn3 Sn5 144.70(2) 7_565 .
Sn7 Sn3 Sn5 144.70(2) . .
Mn1 Sn3 Tm5 126.57(3) 2_665 5_766
Mn1 Sn3 Tm5 126.57(3) 8_756 5_766
Sn7 Sn3 Tm5 80.61(2) 7_565 5_766
Sn7 Sn3 Tm5 80.61(2) . 5_766
Sn5 Sn3 Tm5 84.96(3) . 5_766
Mn1 Sn3 Tm3 70.09(3) 2_665 .
Mn1 Sn3 Tm3 70.09(3) 8_756 .
Sn7 Sn3 Tm3 81.08(2) 7_565 .
Sn7 Sn3 Tm3 81.08(2) . .
Sn5 Sn3 Tm3 116.63(3) . .
Tm5 Sn3 Tm3 158.41(3) 5_766 .
Mn1 Sn3 Tm2 61.91(3) 2_665 .
Mn1 Sn3 Tm2 123.36(3) 8_756 .
Sn7 Sn3 Tm2 129.87(3) 7_565 .
Sn7 Sn3 Tm2 70.833(17) . .
Sn5 Sn3 Tm2 74.111(17) . .
Tm5 Sn3 Tm2 72.089(15) 5_766 .
Tm3 Sn3 Tm2 112.156(15) . .
Mn1 Sn3 Tm2 123.36(3) 2_665 1_545
Mn1 Sn3 Tm2 61.91(3) 8_756 1_545
Sn7 Sn3 Tm2 70.833(17) 7_565 1_545
Sn7 Sn3 Tm2 129.87(3) . 1_545
Sn5 Sn3 Tm2 74.111(17) . 1_545
Tm5 Sn3 Tm2 72.089(15) 5_766 1_545
Tm3 Sn3 Tm2 112.156(15) . 1_545
Tm2 Sn3 Tm2 133.48(3) . 1_545
Mn1 Sn4 Mn1 62.34(5) . 7_565
Mn1 Sn4 Tm6 141.30(3) . .
Mn1 Sn4 Tm6 141.30(3) 7_565 .
Mn1 Sn4 Sn7 134.70(4) . 8_755
Mn1 Sn4 Sn7 101.80(3) 7_565 8_755
Tm6 Sn4 Sn7 78.57(2) . 8_755
Mn1 Sn4 Sn7 101.80(3) . 2_664
Mn1 Sn4 Sn7 134.70(4) 7_565 2_664
Tm6 Sn4 Sn7 78.57(2) . 2_664
Sn7 Sn4 Sn7 57.62(3) 8_755 2_664
Mn1 Sn4 Tm2 64.16(3) . 2_664
Mn1 Sn4 Tm2 64.16(3) 7_565 2_664
Tm6 Sn4 Tm2 144.82(3) . 2_664
Sn7 Sn4 Tm2 70.75(2) 8_755 2_664
Sn7 Sn4 Tm2 70.75(2) 2_664 2_664
Mn1 Sn4 Tm1 69.34(3) . .
Mn1 Sn4 Tm1 69.34(3) 7_565 .
Tm6 Sn4 Tm1 90.16(2) . .
Sn7 Sn4 Tm1 148.654(18) 8_755 .
Sn7 Sn4 Tm1 148.654(18) 2_664 .
Tm2 Sn4 Tm1 125.02(3) 2_664 .
Mn1 Sn4 Tm3 67.74(3) . 2_664
Mn1 Sn4 Tm3 125.08(3) 7_565 2_664
Tm6 Sn4 Tm3 75.110(15) . 2_664
Sn7 Sn4 Tm3 129.99(2) 8_755 2_664
Sn7 Sn4 Tm3 75.803(17) 2_664 2_664
Tm2 Sn4 Tm3 112.241(15) 2_664 2_664
Tm1 Sn4 Tm3 73.039(15) . 2_664
Mn1 Sn4 Tm3 125.08(3) . 2_654
Mn1 Sn4 Tm3 67.74(3) 7_565 2_654
Tm6 Sn4 Tm3 75.110(15) . 2_654
Sn7 Sn4 Tm3 75.803(17) 8_755 2_654
Sn7 Sn4 Tm3 129.99(2) 2_664 2_654
Tm2 Sn4 Tm3 112.241(15) 2_664 2_654
Tm1 Sn4 Tm3 73.039(15) . 2_654
Tm3 Sn4 Tm3 134.18(3) 2_664 2_654
Mn1 Sn5 Mn1 68.07(6) 8_756 2_665
Mn1 Sn5 Sn3 59.00(3) 8_756 .
Mn1 Sn5 Sn3 59.00(3) 2_665 .
Mn1 Sn5 Tm6 69.34(4) 8_756 1_556
Mn1 Sn5 Tm6 69.34(4) 2_665 1_556
Sn3 Sn5 Tm6 116.38(4) . 1_556
Mn1 Sn5 Sn6 152.17(5) 8_756 5_766
Mn1 Sn5 Sn6 107.75(3) 2_665 5_766
Sn3 Sn5 Sn6 94.64(4) . 5_766
Tm6 Sn5 Sn6 136.64(3) 1_556 5_766
Mn1 Sn5 Sn6 107.75(3) 8_756 3_746
Mn1 Sn5 Sn6 152.17(5) 2_665 3_746
Sn3 Sn5 Sn6 94.64(4) . 3_746
Tm6 Sn5 Sn6 136.64(3) 1_556 3_746
Sn6 Sn5 Sn6 62.36(3) 5_766 3_746
Mn1 Sn5 Tm4 138.87(4) 8_756 5_767
Mn1 Sn5 Tm4 138.87(4) 2_665 5_767
Sn3 Sn5 Tm4 153.07(5) . 5_767
Tm6 Sn5 Tm4 90.54(3) 1_556 5_767
Sn6 Sn5 Tm4 62.76(2) 5_766 5_767
Sn6 Sn5 Tm4 62.76(2) 3_746 5_767
Mn1 Sn5 Tm4 129.49(4) 8_756 .
Mn1 Sn5 Tm4 66.60(3) 2_665 .
Sn3 Sn5 Tm4 111.67(2) . .
Tm6 Sn5 Tm4 74.82(2) 1_556 .
Sn6 Sn5 Tm4 65.499(17) 5_766 .
Sn6 Sn5 Tm4 122.75(3) 3_746 .
Tm4 Sn5 Tm4 73.75(2) 5_767 .
Mn1 Sn5 Tm4 66.60(3) 8_756 1_545
Mn1 Sn5 Tm4 129.49(4) 2_665 1_545
Sn3 Sn5 Tm4 111.67(2) . 1_545
Tm6 Sn5 Tm4 74.82(2) 1_556 1_545
Sn6 Sn5 Tm4 122.75(3) 5_766 1_545
Sn6 Sn5 Tm4 65.499(17) 3_746 1_545
Tm4 Sn5 Tm4 73.75(2) 5_767 1_545
Tm4 Sn5 Tm4 134.70(4) . 1_545
Sn5 Sn6 Sn6 121.181(15) 5_766 7_565
Sn5 Sn6 Sn6 58.819(15) 5_766 7_575
Sn6 Sn6 Sn6 180.00(4) 7_565 7_575
Sn5 Sn6 Tm3 118.80(2) 5_766 2_664
Sn6 Sn6 Tm3 119.553(11) 7_565 2_664
Sn6 Sn6 Tm3 60.447(11) 7_575 2_664
Sn5 Sn6 Tm2 75.79(2) 5_766 5_766
Sn6 Sn6 Tm2 61.759(11) 7_565 5_766
Sn6 Sn6 Tm2 118.241(11) 7_575 5_766
Tm3 Sn6 Tm2 143.85(2) 2_664 5_766
Sn5 Sn6 Tm6 129.51(3) 5_766 .
Sn6 Sn6 Tm6 62.159(11) 7_565 .
Sn6 Sn6 Tm6 117.841(11) 7_575 .
Tm3 Sn6 Tm6 75.092(15) 2_664 .
Tm2 Sn6 Tm6 123.233(19) 5_766 .
Sn5 Sn6 Tm1 143.85(3) 5_766 .
Sn6 Sn6 Tm1 62.522(11) 7_565 .
Sn6 Sn6 Tm1 117.478(11) 7_575 .
Tm3 Sn6 Tm1 74.060(15) 2_664 .
Tm2 Sn6 Tm1 76.676(17) 5_766 .
Tm6 Sn6 Tm1 85.503(18) . .
Sn5 Sn6 Tm4 62.51(2) 5_766 1_554
Sn6 Sn6 Tm4 118.391(11) 7_565 1_554
Sn6 Sn6 Tm4 61.609(11) 7_575 1_554
Tm3 Sn6 Tm4 83.194(17) 2_664 1_554
Tm2 Sn6 Tm4 130.12(2) 5_766 1_554
Tm6 Sn6 Tm4 72.670(15) . 1_554
Tm1 Sn6 Tm4 151.90(2) . 1_554
Sn5 Sn6 Tm5 79.08(3) 5_766 .
Sn6 Sn6 Tm5 117.650(10) 7_565 .
Sn6 Sn6 Tm5 62.350(10) 7_575 .
Tm3 Sn6 Tm5 79.970(16) 2_664 .
Tm2 Sn6 Tm5 70.272(14) 5_766 .
Tm6 Sn6 Tm5 148.90(2) . .
Tm1 Sn6 Tm5 69.832(14) . .
Tm4 Sn6 Tm5 122.634(19) 1_554 .
Sn5 Sn6 Tm4 61.601(18) 5_766 5_766
Sn6 Sn6 Tm4 64.001(10) 7_565 5_766
Sn6 Sn6 Tm4 115.999(10) 7_575 5_766
Tm3 Sn6 Tm4 151.64(2) 2_664 5_766
Tm2 Sn6 Tm4 64.294(15) 5_766 5_766
Tm6 Sn6 Tm4 84.152(18) . 5_766
Tm1 Sn6 Tm4 123.935(18) . 5_766
Tm4 Sn6 Tm4 72.158(14) 1_554 5_766
Tm5 Sn6 Tm4 125.110(19) . 5_766
Sn3 Sn7 Sn7 121.842(16) . 7_575
Sn3 Sn7 Sn1 161.03(3) . .
Sn7 Sn7 Sn1 60.048(15) 7_575 .
Sn3 Sn7 Sn2 91.55(3) . .
Sn7 Sn7 Sn2 120.369(15) 7_575 .
Sn1 Sn7 Sn2 73.60(2) . .
Sn3 Sn7 Sn8 95.37(3) . .
Sn7 Sn7 Sn8 120.304(15) 7_575 .
Sn1 Sn7 Sn8 99.00(3) . .
Sn2 Sn7 Sn8 101.13(3) . .
Sn3 Sn7 Sn7 58.158(16) . 7_565
Sn7 Sn7 Sn7 180.00(5) 7_575 7_565
Sn1 Sn7 Sn7 119.952(15) . 7_565
Sn2 Sn7 Sn7 59.631(15) . 7_565
Sn8 Sn7 Sn7 59.696(15) . 7_565
Sn3 Sn7 Sn4 72.39(2) . 2_665
Sn7 Sn7 Sn4 61.188(15) 7_575 2_665
Sn1 Sn7 Sn4 95.55(3) . 2_665
Sn2 Sn7 Sn4 90.61(2) . 2_665
Sn8 Sn7 Sn4 163.39(3) . 2_665
Sn7 Sn7 Sn4 118.812(15) 7_565 2_665
Sn3 Sn7 Sn8 96.96(3) . 5_766
Sn7 Sn7 Sn8 61.496(15) 7_575 5_766
Sn1 Sn7 Sn8 99.59(3) . 5_766
Sn2 Sn7 Sn8 168.05(3) . 5_766
Sn8 Sn7 Sn8 69.815(19) . 5_766
Sn7 Sn7 Sn8 118.504(15) 7_565 5_766
Sn4 Sn7 Sn8 99.93(3) 2_665 5_766
Sn3 Sn7 Tm2 59.615(15) . .
Sn7 Sn7 Tm2 65.544(12) 7_575 .
Sn1 Sn7 Tm2 125.57(2) . .
Sn2 Sn7 Tm2 139.15(3) . .
Sn8 Sn7 Tm2 109.26(2) . .
Sn7 Sn7 Tm2 114.456(12) 7_565 .
Sn4 Sn7 Tm2 55.061(19) 2_665 .
Sn8 Sn7 Tm2 52.790(18) 5_766 .
Tm2 Sn8 Sn7 138.61(2) 5_766 .
Tm2 Sn8 Sn7 138.61(2) 5_766 7_565
Sn7 Sn8 Sn7 60.61(3) . 7_565
Tm2 Sn8 Sn7 71.74(2) 5_766 5_766
Sn7 Sn8 Sn7 110.185(18) . 5_766
Sn7 Sn8 Sn7 145.76(3) 7_565 5_766
Tm2 Sn8 Sn7 71.74(2) 5_766 3_746
Sn7 Sn8 Sn7 145.76(3) . 3_746
Sn7 Sn8 Sn7 110.185(18) 7_565 3_746
Sn7 Sn8 Sn7 57.01(3) 5_766 3_746
Tm2 Sn8 Tm1 79.72(2) 5_766 .
Sn7 Sn8 Tm1 73.36(2) . .
Sn7 Sn8 Tm1 73.36(2) 7_565 .
Sn7 Sn8 Tm1 138.76(2) 5_766 .
Sn7 Sn8 Tm1 138.76(2) 3_746 .
Tm2 Sn8 Tm5 137.03(3) 5_766 5_766
Sn7 Sn8 Tm5 75.06(2) . 5_766
Sn7 Sn8 Tm5 75.06(2) 7_565 5_766
Sn7 Sn8 Tm5 70.71(2) 5_766 5_766
Sn7 Sn8 Tm5 70.71(2) 3_746 5_766
Tm1 Sn8 Tm5 143.25(3) . 5_766
Tm2 Sn8 Tm5 71.235(15) 5_766 1_545
Sn7 Sn8 Tm5 125.26(3) . 1_545
Sn7 Sn8 Tm5 70.424(17) 7_565 1_545
Sn7 Sn8 Tm5 124.17(3) 5_766 1_545
Sn7 Sn8 Tm5 72.469(17) 3_746 1_545
Tm1 Sn8 Tm5 70.471(15) . 1_545
Tm5 Sn8 Tm5 115.288(14) 5_766 1_545
Tm2 Sn8 Tm5 71.235(15) 5_766 .
Sn7 Sn8 Tm5 70.424(17) . .
Sn7 Sn8 Tm5 125.26(3) 7_565 .
Sn7 Sn8 Tm5 72.469(17) 5_766 .
Sn7 Sn8 Tm5 124.17(3) 3_746 .
Tm1 Sn8 Tm5 70.471(15) . .
Tm5 Sn8 Tm5 115.288(14) 5_766 .
Tm5 Sn8 Tm5 129.40(3) 1_545 .

loop_
_geom_bond_atom_site_label_1
_geom_bond_atom_site_label_2
_geom_bond_distance
_geom_bond_site_symmetry_2
Tm1 Sn4 3.1117(9) .
Tm1 Sn8 3.1144(9) .
Tm1 Sn6 3.2014(7) 7_565
Tm1 Sn6 3.2014(7) .
Tm1 Sn2 3.2528(9) .
Tm1 Sn1 3.2762(4) 1_545
Tm1 Sn1 3.2762(4) .
Tm1 Mn1 3.3729(13) 7_565
Tm1 Mn1 3.3729(13) .
Tm1 Tm5 3.7194(4) .
Tm1 Tm5 3.7194(4) 1_545
Tm1 Tm3 3.7961(4) 2_654
Tm2 Sn8 3.0050(9) 5_766
Tm2 Sn4 3.1113(9) 2_665
Tm2 Sn6 3.1218(7) 3_756
Tm2 Sn6 3.1218(7) 5_766
Tm2 Mn1 3.1506(13) 2_665
Tm2 Mn1 3.1506(13) 8_766
Tm2 Sn3 3.2724(4) .
Tm2 Sn3 3.2724(4) 1_565
Tm2 Tm4 3.4605(7) .
Tm2 Sn7 3.5831(8) .
Tm2 Sn7 3.5831(8) 7_575
Tm2 Tm5 3.6959(4) 5_776
Tm3 Sn2 3.0036(9) .
Tm3 Sn1 3.0590(9) 2_665
Tm3 Sn6 3.1005(7) 8_756
Tm3 Sn6 3.1005(7) 2_665
Tm3 Sn3 3.1059(9) .
Tm3 Sn4 3.2639(4) 2_665
Tm3 Sn4 3.2639(4) 2_655
Tm3 Mn1 3.4017(13) 2_665
Tm3 Mn1 3.4017(13) 8_756
Tm3 Tm1 3.7961(4) 2_665
Tm3 Tm1 3.7961(4) 2_655
Tm3 Tm6 3.8173(4) 2_655
Tm4 Sn2 3.1962(9) 2_665
Tm4 Sn5 3.2089(12) 5_767
Tm4 Sn6 3.2162(7) 7_576
Tm4 Sn6 3.2162(7) 1_556
Tm4 Sn5 3.2576(5) .
Tm4 Sn5 3.2576(5) 1_565
Tm4 Mn1 3.3394(13) 2_665
Tm4 Mn1 3.3394(13) 8_766
Tm4 Sn6 3.3698(7) 3_756
Tm4 Sn6 3.3698(7) 5_766
Tm4 Tm6 3.7800(5) 1_556
Tm5 Sn3 2.9973(9) 5_766
Tm5 Sn1 2.9989(9) .
Tm5 Sn8 3.2254(9) 5_766
Tm5 Sn6 3.2953(7) .
Tm5 Sn6 3.2953(7) 7_575
Tm5 Sn8 3.3254(4) 1_565
Tm5 Sn8 3.3254(4) .
Tm5 Tm2 3.6959(4) 5_776
Tm5 Tm2 3.6959(4) 5_766
Tm5 Tm1 3.7194(4) 1_565
Tm6 Sn5 2.9516(13) 1_554
Tm6 Sn4 2.9885(9) .
Tm6 Sn6 3.1630(7) .
Tm6 Sn6 3.1630(7) 7_565
Tm6 Sn1 3.2222(9) 2_664
Tm6 Mn1 3.2645(13) 8_755
Tm6 Mn1 3.2645(13) 2_664
Tm6 Sn2 3.2740(4) 2_654
Tm6 Sn2 3.2740(4) 2_664
Tm6 Tm4 3.7800(5) 1_554
Tm6 Tm4 3.7800(5) 1_544
Tm6 Tm3 3.8173(4) 2_664
Mn1 Sn2 2.7505(13) .
Mn1 Sn5 2.7817(15) 2_664
Mn1 Sn1 2.7947(14) .
Mn1 Sn4 2.8004(14) .
Mn1 Sn3 2.8026(14) 2_664
Mn1 Mn1 2.899(3) 7_565
Mn1 Mn1 3.114(3) 7_575
Mn1 Tm2 3.1506(13) 2_664
Mn1 Tm6 3.2645(13) 2_665
Mn1 Tm4 3.3394(13) 2_664
Mn1 Tm3 3.4017(13) 2_664
Sn1 Mn1 2.7947(14) 7_575
Sn1 Sn7 2.9712(9) 7_575
Sn1 Sn7 2.9712(9) .
Sn1 Tm3 3.0590(9) 2_664
Sn1 Tm6 3.2222(9) 2_665
Sn1 Tm1 3.2762(4) 1_565
Sn2 Mn1 2.7505(13) 7_565
Sn2 Sn7 3.0124(9) .
Sn2 Sn7 3.0124(9) 7_565
Sn2 Tm4 3.1962(9) 2_664
Sn2 Tm6 3.2740(4) 2_655
Sn2 Tm6 3.2740(4) 2_665
Sn3 Mn1 2.8026(14) 2_665
Sn3 Mn1 2.8026(14) 8_756
Sn3 Sn7 2.8868(9) 7_565
Sn3 Sn7 2.8868(9) .
Sn3 Sn5 2.9052(14) .
Sn3 Tm5 2.9973(9) 5_766
Sn3 Tm2 3.2724(4) 1_545
Sn4 Mn1 2.8004(14) 7_565
Sn4 Sn7 3.0780(9) 8_755
Sn4 Sn7 3.0780(9) 2_664
Sn4 Tm2 3.1113(9) 2_664
Sn4 Tm3 3.2639(4) 2_664
Sn4 Tm3 3.2639(4) 2_654
Sn5 Mn1 2.7817(15) 8_756
Sn5 Mn1 2.7817(15) 2_665
Sn5 Tm6 2.9516(13) 1_556
Sn5 Sn6 2.9537(11) 5_766
Sn5 Sn6 2.9537(10) 3_746
Sn5 Tm4 3.2089(11) 5_767
Sn5 Tm4 3.2576(5) 1_545
Sn6 Sn5 2.9537(10) 5_766
Sn6 Sn6 2.9543(11) 7_565
Sn6 Sn6 3.0585(11) 7_575
Sn6 Tm3 3.1005(7) 2_664
Sn6 Tm2 3.1218(7) 5_766
Sn6 Tm4 3.2162(7) 1_554
Sn6 Tm4 3.3698(7) 5_766
Sn7 Sn7 2.9668(15) 7_575
Sn7 Sn8 3.0182(9) .
Sn7 Sn7 3.0460(15) 7_565
Sn7 Sn4 3.0780(9) 2_665
Sn7 Sn8 3.1085(9) 5_766
Sn8 Tm2 3.0050(9) 5_766
Sn8 Sn7 3.0182(9) 7_565
Sn8 Sn7 3.1085(9) 5_766
Sn8 Sn7 3.1085(9) 3_746
Sn8 Tm5 3.2254(9) 5_766
Sn8 Tm5 3.3254(4) 1_545
